data_2205927
loop_
_publ_author_name
'Rodrigues, V. H.'
'Ramos Silva, M.'
'Matos Beja, A.'
'Paix\~ao, J. A.'
'Costa, M.M.R.R.'

_publ_section_title
;
 Sarcosine ammonium nitrate
;
_journal_issue 6
_journal_name_full 'Acta Crystallographica Section E'
_journal_page_first o1631
_journal_page_last o1633
_journal_paper_doi 10.1107/S1600536805012031
_journal_volume 61
_journal_year 2005
_chemical_formula_iupac 'C3 H7 N O2, H4 N+, N O3 -'
_chemical_formula_moiety 'C3 H7 N O2, H4 N+, N O3 -'
_chemical_formula_sum 'C3 H11 N3 O5'
_chemical_formula_weight 169.15
_chemical_name_common 'sarcosine ammonium nitrate'
_chemical_name_systematic 'N-methylglycine ammonium nitrate'
_space_group_IT_number 14
_symmetry_cell_setting monoclinic
_symmetry_space_group_name_Hall '-P 2ybc'
_symmetry_space_group_name_H-M 'P 1 21/c 1'
_atom_sites_solution_hydrogens geom
_atom_sites_solution_primary direct
_atom_sites_solution_secondary difmap
_audit_creation_method SHELXL-97
_cell_angle_alpha 90.00
_cell_angle_beta 101.682(13)
_cell_angle_gamma 90.00
_cell_formula_units_Z 4
_cell_length_a 5.7208(9)
_cell_length_b 7.9144(8)
_cell_length_c 17.447(2)
_cell_measurement_reflns_used 25
_cell_measurement_temperature 293(2)
_cell_measurement_theta_max 17.29
_cell_measurement_theta_min 6.59
_cell_volume 773.58(17)
_computing_cell_refinement 'CAD-4 Software'
_computing_data_collection 'CAD-4 Software (Enraf--Nonius, 1989)'
_computing_data_reduction 'PLATON (Spek, 2004)'
_computing_molecular_graphics 'ORTEPII (Johnson, 1976)'
_computing_publication_material SHELXL97
_computing_structure_refinement 'SHELXL97 (Sheldrick, 1997)'
_computing_structure_solution 'SHELXS97 (Sheldrick, 1997)'
_diffrn_ambient_temperature 293(2)
_diffrn_measured_fraction_theta_full 0.993
_diffrn_measured_fraction_theta_max 0.993
_diffrn_measurement_device_type 'Enraf--Nonius CAD-4 diffractometer'
_diffrn_measurement_method 'profile data from \w-2\q scans'
_diffrn_radiation_monochromator graphite
_diffrn_radiation_source 'fine-focus sealed tube'
_diffrn_radiation_type MoK\a
_diffrn_radiation_wavelength 0.71074
_diffrn_reflns_av_R_equivalents 0.0367
_diffrn_reflns_av_sigmaI/netI 0.0448
_diffrn_reflns_limit_h_max 6
_diffrn_reflns_limit_h_min -6
_diffrn_reflns_limit_k_max 9
_diffrn_reflns_limit_k_min -9
_diffrn_reflns_limit_l_max 6
_diffrn_reflns_limit_l_min -21
_diffrn_reflns_number 2819
_diffrn_reflns_theta_full 25.46
_diffrn_reflns_theta_max 25.46
_diffrn_reflns_theta_min 2.84
_diffrn_standards_decay_% 0.3
_diffrn_standards_interval_time 7200
_diffrn_standards_number 3
_exptl_absorpt_coefficient_mu 0.136
_exptl_absorpt_correction_type none
_exptl_crystal_colour colourless
_exptl_crystal_density_diffrn 1.452
_exptl_crystal_density_method 'not measured'
_exptl_crystal_description block
_exptl_crystal_F_000 360
_exptl_crystal_size_max 0.43
_exptl_crystal_size_mid 0.40
_exptl_crystal_size_min 0.39
_refine_diff_density_max 0.186
_refine_diff_density_min -0.255
_refine_ls_extinction_method none
_refine_ls_goodness_of_fit_ref 0.982
_refine_ls_hydrogen_treatment mixed
_refine_ls_matrix_type full
_refine_ls_number_parameters 121
_refine_ls_number_reflns 1423
_refine_ls_number_restraints 10
_refine_ls_restrained_S_all 0.980
_refine_ls_R_factor_all 0.0901
_refine_ls_R_factor_gt 0.0413
_refine_ls_shift/su_max 0.000
_refine_ls_shift/su_mean 0.000
_refine_ls_structure_factor_coef Fsqd
_refine_ls_weighting_details 'calc w=1/[\s^2^(Fo^2^)+(0.0885P)^2^] where P=(Fo^2^+2Fc^2^)/3'
_refine_ls_weighting_scheme calc
_refine_ls_wR_factor_gt 0.1102
_refine_ls_wR_factor_ref 0.1298
_reflns_number_gt 901
_reflns_number_total 1423
_reflns_threshold_expression I>2\s(I)
_cod_data_source_file er6009.cif
_cod_data_source_block I
_cod_depositor_comments
;
The following automatic conversions were performed:
'_symmetry_cell_setting' value 'Monoclinic' changed to 'monoclinic'
according to '/home/saulius/struct/CIF-dictionaries/cif_core.dic'
dictionary named 'cif_core.dic' version 2.4.1 from 2010-06-29.

Automatic conversion script
Id: cif_fix_enum 1527 2010-12-29 10:47:43Z saulius 

The following automatic conversions were performed:

'_symmetry_cell_setting' value 'Monoclinic' changed to 'monoclinic'
according to /home/saulius/struct/CIF-dictionaries/cif_core.dic
dictionary named 'cif_core.dic' version 2.4.1 from 2010-06-29.

Automatic conversion script
Id: cif_fix_values 1715 2011-07-08 13:25:40Z adriana 
;
_cod_original_sg_symbol_H-M P21/c
_cod_database_code 2205927
_cod_database_fobs_code 2205927

loop_
_symmetry_equiv_pos_as_xyz
'x, y, z'
'-x, y+1/2, -z+1/2'
'-x, -y, -z'
'x, -y-1/2, z-1/2'

loop_
_atom_site_label
_atom_site_fract_x
_atom_site_fract_y
_atom_site_fract_z
_atom_site_U_iso_or_equiv
_atom_site_adp_type
_atom_site_calc_flag
_atom_site_refinement_flags
_atom_site_occupancy
_atom_site_type_symbol
O1 0.9102(3) 0.23951(19) 0.13575(9) 0.0392(4) Uani d . 1 O
O2 0.7208(3) 0.1325(2) 0.02244(9) 0.0442(5) Uani d . 1 O
C1 0.7251(4) 0.1963(2) 0.08725(13) 0.0306(5) Uani d . 1 C
N1 0.2800(3) 0.1830(2) 0.05347(10) 0.0332(5) Uani d . 1 N
H1A 0.154(2) 0.1719(3) 0.0763(4) 0.040 Uiso calc R 1 H
H1B 0.3046(5) 0.0830(19) 0.0326(4) 0.040 Uiso calc R 1 H
C2 0.4902(3) 0.2253(3) 0.11365(13) 0.0325(5) Uani d . 1 C
H2A 0.4887(3) 0.1597(11) 0.1582(8) 0.039 Uiso calc R 1 H
H2B 0.4808(4) 0.3387(19) 0.1277(3) 0.039 Uiso calc R 1 H
C3 0.2213(4) 0.3082(4) -0.01002(16) 0.0563(8) Uani d . 1 C
H3A 0.195(4) 0.418(2) 0.0119(4) 0.084 Uiso calc R 1 H
H3B 0.078(3) 0.2733(14) -0.0464(9) 0.084 Uiso calc R 1 H
H3C 0.353(3) 0.3163(19) -0.0374(9) 0.084 Uiso calc R 1 H
N3 0.0319(3) 0.0545(2) 0.28475(11) 0.0389(5) Uani d D 1 N
H4 0.066(4) -0.055(3) 0.3039(15) 0.083(10) Uiso d D 1 H
H5 -0.008(5) 0.051(4) 0.2295(11) 0.082(10) Uiso d D 1 H
H6 -0.097(5) 0.098(4) 0.3025(17) 0.109(14) Uiso d D 1 H
H7 0.173(4) 0.118(4) 0.2998(19) 0.128(16) Uiso d D 1 H
O3 0.3624(3) 0.3477(2) 0.31995(13) 0.0661(6) Uani d . 1 O
O4 0.5828(3) 0.1282(2) 0.33614(14) 0.0686(7) Uani d . 1 O
O5 0.7443(3) 0.3697(2) 0.32930(13) 0.0610(6) Uani d . 1 O
N2 0.5642(3) 0.2840(2) 0.32817(11) 0.0399(5) Uani d . 1 N

loop_
_atom_site_aniso_label
_atom_site_aniso_U_11
_atom_site_aniso_U_22
_atom_site_aniso_U_33
_atom_site_aniso_U_12
_atom_site_aniso_U_13
_atom_site_aniso_U_23
O1 0.0262(8) 0.0469(9) 0.0442(9) -0.0024(7) 0.0066(7) -0.0111(7)
O2 0.0351(9) 0.0528(10) 0.0484(10) -0.0038(7) 0.0172(7) -0.0215(8)
C1 0.0315(12) 0.0232(10) 0.0389(12) -0.0003(8) 0.0113(9) -0.0040(9)
N1 0.0251(9) 0.0345(9) 0.0428(11) -0.0015(7) 0.0139(8) -0.0078(8)
C2 0.0294(12) 0.0322(11) 0.0378(11) -0.0012(9) 0.0116(9) -0.0058(9)
C3 0.0394(15) 0.0800(19) 0.0498(15) 0.0097(13) 0.0100(11) 0.0121(14)
N3 0.0380(12) 0.0382(11) 0.0406(12) 0.0023(9) 0.0079(9) 0.0023(9)
O3 0.0413(11) 0.0556(11) 0.1012(16) 0.0079(9) 0.0136(10) 0.0064(11)
O4 0.0630(13) 0.0314(10) 0.1206(19) 0.0006(8) 0.0406(12) -0.0009(10)
O5 0.0514(12) 0.0541(11) 0.0840(14) -0.0157(9) 0.0294(10) 0.0037(10)
N2 0.0408(12) 0.0384(11) 0.0440(11) -0.0015(9) 0.0166(9) 0.0009(9)

loop_
_atom_type_symbol
_atom_type_description
_atom_type_scat_dispersion_real
_atom_type_scat_dispersion_imag
_atom_type_scat_source
C C 0.0033 0.0016 'International Tables Vol C Tables 4.2.6.8 and 6.1.1.4'
H H 0.0000 0.0000 'International Tables Vol C Tables 4.2.6.8 and 6.1.1.4'
N N 0.0061 0.0033 'International Tables Vol C Tables 4.2.6.8 and 6.1.1.4'
O O 0.0106 0.0060 'International Tables Vol C Tables 4.2.6.8 and 6.1.1.4'

loop_
_geom_angle_atom_site_label_1
_geom_angle_atom_site_label_2
_geom_angle_atom_site_label_3
_geom_angle
O2 C1 O1 125.72(19)
O2 C1 C2 118.90(19)
O1 C1 C2 115.37(19)
C2 N1 C3 114.45(19)
C2 N1 H1A 108.6
C3 N1 H1A 108.6
C2 N1 H1B 108.6
C3 N1 H1B 108.6
H1A N1 H1B 107.6
N1 C2 C1 113.26(18)
N1 C2 H2A 108.9
C1 C2 H2A 108.9
N1 C2 H2B 108.9
C1 C2 H2B 108.9
H2A C2 H2B 107.7
N1 C3 H3A 109.5
N1 C3 H3B 109.5
H3A C3 H3B 109.5
N1 C3 H3C 109.5
H3A C3 H3C 109.5
H3B C3 H3C 109.5
H4 N3 H5 108.8(19)
H4 N3 H6 110.5(19)
H5 N3 H6 108.1(19)
H4 N3 H7 106.9(18)
H5 N3 H7 109(2)
H6 N3 H7 114(2)
O5 N2 O3 122.30(19)
O5 N2 O4 119.5(2)
O3 N2 O4 118.2(2)

loop_
_geom_bond_atom_site_label_1
_geom_bond_atom_site_label_2
_geom_bond_distance
_geom_bond_publ_flag
O1 C1 1.261(3) yes
O2 C1 1.234(3) yes
C1 C2 1.524(3) ?
N1 C2 1.466(3) ?
N1 C3 1.474(3) ?
N1 H1A 0.8942 ?
N1 H1B 0.8942 ?
C2 H2A 0.9351 ?
C2 H2B 0.9351 ?
C3 H3A 0.9710 ?
C3 H3B 0.9710 ?
C3 H3C 0.9710 ?
N3 H4 0.94(2) ?
N3 H5 0.945(19) ?
N3 H6 0.92(2) ?
N3 H7 0.94(2) ?
O3 N2 1.241(3) yes
O4 N2 1.243(3) yes
O5 N2 1.231(2) yes

loop_
_geom_hbond_atom_site_label_D
_geom_hbond_atom_site_label_H
_geom_hbond_atom_site_label_A
_geom_hbond_site_symmetry_A
_geom_hbond_distance_DH
_geom_hbond_distance_HA
_geom_hbond_distance_DA
_geom_hbond_angle_DHA
N1 H1A O1 1_455 0.89 1.97 2.822(2) 158
N1 H1A O2 1_455 0.89 2.49 3.160(2) 132
N1 H1B O2 3_655 0.89 1.95 2.826(2) 167
N3 H4 O1 2_645 0.94(2) 1.92(2) 2.839(2) 164(2)
N3 H5 O1 1_455 0.945(19) 2.20(2) 2.942(2) 135(2)
N3 H5 O5 2_645 0.945(19) 2.45(3) 2.961(3) 114(2)
N3 H5 O3 2_545 0.945(19) 2.59(3) 3.072(3) 112(2)
N3 H6 O4 1_455 0.92(2) 2.05(2) 2.946(3) 164(3)
N3 H6 O5 1_455 0.92(2) 2.42(3) 3.171(3) 139(3)
N3 H6 N2 1_455 0.92(2) 2.55(2) 3.443(3) 164(3)
N3 H7 O3 . 0.94(2) 2.11(2) 2.977(3) 153(3)
N3 H7 O4 . 0.94(2) 2.31(2) 3.151(3) 149(3)
N3 H7 N2 . 0.94(2) 2.56(2) 3.494(3) 175(3)

loop_
_geom_torsion_atom_site_label_1
_geom_torsion_atom_site_label_2
_geom_torsion_atom_site_label_3
_geom_torsion_atom_site_label_4
_geom_torsion
_geom_torsion_publ_flag
C3 N1 C2 C1 -75.5(2) yes
O2 C1 C2 N1 -4.4(3) yes
O1 C1 C2 N1 176.4(2) yes

loop_
_cod_related_entry_id
_cod_related_entry_database
_cod_related_entry_code
1 ChemSpider 21129457
